data_2227654
loop_
_publ_author_name
'Andra, Kiran K.'
'Bullinger, John C.'
'Bann, James G.'
'Eichhorn, David M.'

_publ_section_title
;
 2-Fluoro-<small>L</small>-histidine
;
_journal_coeditor_code IM2231
_journal_issue 11
_journal_name_full 'Acta Crystallographica Section E'
_journal_page_first o2713
_journal_paper_doi 10.1107/S1600536810038663
_journal_volume 66
_journal_year 2010
_chemical_formula_iupac 'C6 H8 F N3 O2'
_chemical_formula_moiety 'C6 H8 F N3 O2'
_chemical_formula_sum 'C6 H8 F N3 O2'
_chemical_formula_weight 173.15
_chemical_name_systematic
;
2-Fluoro-L-histidine
;
_space_group_IT_number 19
_symmetry_cell_setting orthorhombic
_symmetry_space_group_name_Hall 'P 2ac 2ab'
_symmetry_space_group_name_H-M 'P 21 21 21'
_atom_sites_solution_hydrogens geom
_atom_sites_solution_primary direct
_atom_sites_solution_secondary difmap
_audit_creation_method SHELXL-97
_cell_angle_alpha 90.00
_cell_angle_beta 90.00
_cell_angle_gamma 90.00
_cell_formula_units_Z 4
_cell_length_a 5.1880(3)
_cell_length_b 7.3480(5)
_cell_length_c 18.7169(12)
_cell_measurement_reflns_used 4008
_cell_measurement_temperature 150(2)
_cell_measurement_theta_max 20.42
_cell_measurement_theta_min 3.68
_cell_volume 713.51(8)
_computing_cell_refinement 'SAINT (Bruker, 1996)'
_computing_data_collection 'APEX2 (Bruker, 2005)'
_computing_data_reduction 'SAINT (Bruker, 1996)'
_computing_molecular_graphics 'SHELXTL (Sheldrick, 2008)'
_computing_publication_material 'SHELXTL (Sheldrick, 2008)'
_computing_structure_refinement 'SHELXL97 (Sheldrick, 2008)'
_computing_structure_solution 'SHELXS97 (Sheldrick, 2008)'
_diffrn_ambient_temperature 150(2)
_diffrn_measured_fraction_theta_full 0.980
_diffrn_measured_fraction_theta_max 0.980
_diffrn_measurement_device_type 'Bruker APEXII CCD area-detector'
_diffrn_measurement_method 'phi and omega scans'
_diffrn_radiation_monochromator graphite
_diffrn_radiation_source 'fine-focus sealed tube'
_diffrn_radiation_type MoK\a
_diffrn_radiation_wavelength 0.71073
_diffrn_reflns_av_R_equivalents 0.0222
_diffrn_reflns_av_sigmaI/netI 0.0255
_diffrn_reflns_limit_h_max 6
_diffrn_reflns_limit_h_min -6
_diffrn_reflns_limit_k_max 9
_diffrn_reflns_limit_k_min -9
_diffrn_reflns_limit_l_max 17
_diffrn_reflns_limit_l_min -22
_diffrn_reflns_number 3663
_diffrn_reflns_theta_full 25.99
_diffrn_reflns_theta_max 25.99
_diffrn_reflns_theta_min 2.98
_exptl_absorpt_coefficient_mu 0.140
_exptl_absorpt_correction_T_max 0.9826
_exptl_absorpt_correction_T_min 0.9777
_exptl_absorpt_correction_type numerical
_exptl_absorpt_process_details '(SADABS; Sheldrick, 2000)'
_exptl_crystal_colour colorless
_exptl_crystal_density_diffrn 1.612
_exptl_crystal_density_method 'not measured'
_exptl_crystal_description plate
_exptl_crystal_F_000 360
_exptl_crystal_size_max 0.16
_exptl_crystal_size_mid 0.14
_exptl_crystal_size_min 0.13
_refine_diff_density_max 0.422
_refine_diff_density_min -0.471
_refine_ls_extinction_method none
_refine_ls_goodness_of_fit_ref 1.055
_refine_ls_hydrogen_treatment constr
_refine_ls_matrix_type full
_refine_ls_number_parameters 109
_refine_ls_number_reflns 1352
_refine_ls_number_restraints 0
_refine_ls_restrained_S_all 1.055
_refine_ls_R_factor_all 0.0473
_refine_ls_R_factor_gt 0.0433
_refine_ls_shift/su_max 0.035
_refine_ls_shift/su_mean 0.009
_refine_ls_structure_factor_coef Fsqd
_refine_ls_weighting_details 'calc w=1/[\s^2^(Fo^2^)+(0.0739P)^2^+0.5836P] where P=(Fo^2^+2Fc^2^)/3'
_refine_ls_weighting_scheme calc
_refine_ls_wR_factor_gt 0.1216
_refine_ls_wR_factor_ref 0.1251
_reflns_number_gt 1257
_reflns_number_total 1352
_reflns_threshold_expression I>2sigma(I)
_cod_data_source_file im2231.cif
_cod_data_source_block I
_cod_database_code 2227654
_cod_database_fobs_code 2227654

loop_
_symmetry_equiv_pos_as_xyz
'x, y, z'
'-x+1/2, -y, z+1/2'
'-x, y+1/2, -z+1/2'
'x+1/2, -y+1/2, -z'

loop_
_atom_site_type_symbol
_atom_site_label
_atom_site_fract_x
_atom_site_fract_y
_atom_site_fract_z
_atom_site_U_iso_or_equiv
_atom_site_adp_type
_atom_site_calc_flag
_atom_site_refinement_flags
_atom_site_occupancy
_atom_site_disorder_assembly
_atom_site_disorder_group
C C1 0.9310(5) 0.5230(3) 0.24487(13) 0.0145(5) Uani d . 1 . .
C C2 0.8280(5) 0.5747(3) 0.31908(13) 0.0136(5) Uani d . 1 . .
H H2A 0.9601 0.6496 0.3445 0.016 Uiso calc R 1 . .
C C3 0.7728(6) 0.4010(4) 0.36301(13) 0.0173(6) Uani d . 1 . .
H H3A 0.6410 0.3273 0.3380 0.021 Uiso calc R 1 . .
H H3B 0.9322 0.3275 0.3663 0.021 Uiso calc R 1 . .
C C4 0.6798(5) 0.4441(3) 0.43659(14) 0.0162(5) Uani d . 1 . .
C C5 0.7962(5) 0.4134(4) 0.50022(13) 0.0168(6) Uani d . 1 . .
H H5 0.9572 0.3548 0.5077 0.020 Uiso calc R 1 . .
C C6 0.4353(5) 0.5534(4) 0.51566(14) 0.0175(6) Uani d . 1 . .
F F1 0.2479(3) 0.6321(2) 0.55168(9) 0.0310(5) Uani d . 1 . .
N N1 0.5862(4) 0.6829(3) 0.31144(11) 0.0141(5) Uani d . 1 . .
H H1A 0.5249 0.7074 0.2687 0.017 Uiso calc R 1 . .
H H1B 0.5049 0.7222 0.3497 0.017 Uiso calc R 1 . .
N N2 0.6359(4) 0.4835(3) 0.55190(12) 0.0176(5) Uani d . 1 . .
H H2B 0.6594 0.4828 0.5985 0.021 Uiso calc R 1 . .
N N3 0.4443(4) 0.5346(3) 0.44706(12) 0.0175(5) Uani d . 1 . .
O O1 1.1696(3) 0.4958(3) 0.24076(10) 0.0183(4) Uani d . 1 . .
H H1 1.2086 0.4683 0.1986 0.027 Uiso calc R 1 . .
O O2 0.7692(4) 0.5062(3) 0.19595(9) 0.0210(4) Uani d . 1 . .

loop_
_atom_site_aniso_label
_atom_site_aniso_U_11
_atom_site_aniso_U_22
_atom_site_aniso_U_33
_atom_site_aniso_U_12
_atom_site_aniso_U_13
_atom_site_aniso_U_23
C1 0.0173(12) 0.0116(11) 0.0145(12) -0.0012(11) 0.0038(11) -0.0003(9)
C2 0.0127(11) 0.0145(12) 0.0137(12) 0.0002(10) 0.0000(10) -0.0010(10)
C3 0.0233(13) 0.0161(11) 0.0125(12) 0.0045(12) 0.0032(11) 0.0016(9)
C4 0.0180(12) 0.0154(11) 0.0153(13) -0.0001(10) 0.0029(10) 0.0027(10)
C5 0.0173(13) 0.0156(12) 0.0176(13) -0.0024(11) 0.0023(11) 0.0032(10)
C6 0.0188(13) 0.0190(13) 0.0148(13) -0.0012(11) 0.0060(11) -0.0003(10)
F1 0.0305(9) 0.0356(10) 0.0269(9) 0.0061(8) 0.0057(8) -0.0049(7)
N1 0.0164(10) 0.0175(10) 0.0084(10) 0.0038(9) 0.0000(9) 0.0002(8)
N2 0.0218(11) 0.0206(11) 0.0105(10) -0.0026(9) -0.0013(8) 0.0004(9)
N3 0.0186(10) 0.0185(10) 0.0156(11) 0.0032(10) 0.0011(9) 0.0009(9)
O1 0.0167(9) 0.0227(9) 0.0155(9) -0.0002(8) 0.0033(7) -0.0057(8)
O2 0.0175(9) 0.0352(10) 0.0101(9) -0.0026(9) -0.0006(7) -0.0028(8)

loop_
_atom_type_symbol
_atom_type_description
_atom_type_scat_dispersion_real
_atom_type_scat_dispersion_imag
_atom_type_scat_source
C C 0.0033 0.0016 'International Tables Vol C Tables 4.2.6.8 and 6.1.1.4'
H H 0.0000 0.0000 'International Tables Vol C Tables 4.2.6.8 and 6.1.1.4'
N N 0.0061 0.0033 'International Tables Vol C Tables 4.2.6.8 and 6.1.1.4'
O O 0.0106 0.0060 'International Tables Vol C Tables 4.2.6.8 and 6.1.1.4'
F F 0.0171 0.0103 'International Tables Vol C Tables 4.2.6.8 and 6.1.1.4'

loop_
_geom_angle_atom_site_label_1
_geom_angle_atom_site_label_2
_geom_angle_atom_site_label_3
_geom_angle_site_symmetry_1
_geom_angle_site_symmetry_3
_geom_angle
_geom_angle_publ_flag
O2 C1 O1 . . 127.0(2) ?
O2 C1 C2 . . 117.0(2) ?
O1 C1 C2 . . 116.0(2) ?
N1 C2 C1 . . 109.7(2) ?
N1 C2 C3 . . 109.6(2) ?
C1 C2 C3 . . 110.0(2) ?
N1 C2 H2A . . 109.2 ?
C1 C2 H2A . . 109.2 ?
C3 C2 H2A . . 109.2 ?
C4 C3 C2 . . 112.1(2) ?
C4 C3 H3A . . 109.2 ?
C2 C3 H3A . . 109.2 ?
C4 C3 H3B . . 109.2 ?
C2 C3 H3B . . 109.2 ?
H3A C3 H3B . . 107.9 ?
C5 C4 N3 . . 110.1(2) ?
C5 C4 C3 . . 129.2(2) ?
N3 C4 C3 . . 120.7(2) ?
C4 C5 N2 . . 106.6(2) ?
C4 C5 H5 . . 126.7 ?
N2 C5 H5 . . 126.7 ?
N3 C6 F1 . . 125.6(2) ?
N3 C6 N2 . . 115.7(2) ?
F1 C6 N2 . . 118.7(2) ?
C2 N1 H1A . . 120.0 ?
C2 N1 H1B . . 120.0 ?
H1A N1 H1B . . 120.0 ?
C6 N2 C5 . . 104.9(2) ?
C6 N2 H2B . . 127.6 ?
C5 N2 H2B . . 127.6 ?
C6 N3 C4 . . 102.7(2) ?
C1 O1 H1 . . 109.5 ?

loop_
_geom_bond_atom_site_label_1
_geom_bond_atom_site_label_2
_geom_bond_site_symmetry_2
_geom_bond_distance
_geom_bond_publ_flag
C1 O2 . 1.248(3) ?
C1 O1 . 1.256(3) ?
C1 C2 . 1.536(4) ?
C2 N1 . 1.492(3) ?
C2 C3 . 1.545(4) ?
C2 H2A . 1.0000 ?
C3 C4 . 1.493(4) ?
C3 H3A . 0.9900 ?
C3 H3B . 0.9900 ?
C4 C5 . 1.354(4) ?
C4 N3 . 1.405(3) ?
C5 N2 . 1.376(3) ?
C5 H5 . 0.9500 ?
C6 N3 . 1.292(3) ?
C6 F1 . 1.317(3) ?
C6 N2 . 1.344(4) ?
N1 H1A . 0.8800 ?
N1 H1B . 0.8800 ?
N2 H2B . 0.8800 ?
O1 H1 . 0.8400 ?

loop_
_cod_related_entry_id
_cod_related_entry_database
_cod_related_entry_code
1 ChemSpider 5045664
